data_2208484
loop_
_publ_author_name
'Li, Jian-Ping'
'Zhao, Jian-She'

_publ_section_title
;
 {2,6-Bis[(4<i>R</i>)-4-ethoxyoxazolin-2-yl]pyridine}dichloromanganese(II)
;
_journal_coeditor_code AT2015
_journal_issue 4
_journal_name_full 'Acta Crystallographica Section E'
_journal_page_first m810
_journal_page_last m812
_journal_paper_doi 10.1107/S1600536806009287
_journal_volume 62
_journal_year 2006
_chemical_formula_iupac '[Mn Cl2 (C15 H19 N3 O2)]'
_chemical_formula_moiety 'C15 H19 Cl2 Mn N3 O2'
_chemical_formula_sum 'C15 H19 Cl2 Mn N3 O2'
_chemical_formula_weight 399.17
_chemical_name_systematic
;
{2,6-Bis[(4R)-4-ethoxyoxazolin-2-yl]pyridine}dichloromanganese(II)
;
_space_group_IT_number 4
_symmetry_cell_setting monoclinic
_symmetry_space_group_name_Hall 'P 2yb'
_symmetry_space_group_name_H-M 'P 1 21 1'
_atom_sites_solution_hydrogens geom
_atom_sites_solution_primary direct
_atom_sites_solution_secondary difmap
_cell_angle_alpha 90.00
_cell_angle_beta 116.382(5)
_cell_angle_gamma 90.00
_cell_formula_units_Z 2
_cell_length_a 8.063(3)
_cell_length_b 14.231(4)
_cell_length_c 9.027(3)
_cell_measurement_reflns_used 1749
_cell_measurement_temperature 296(2)
_cell_measurement_theta_max 21.66
_cell_measurement_theta_min 2.52
_cell_volume 927.9(5)
_computing_cell_refinement 'SAINT (Bruker, 2002)'
_computing_data_collection 'SMART (Bruker, 2002)'
_computing_data_reduction SAINT
_computing_molecular_graphics 'SHELXTL (Siemens, 1995)'
_computing_publication_material SHELXTL
_computing_structure_refinement 'SHELXL97 (Sheldrick, 1997)'
_computing_structure_solution 'SHELXS97 (Sheldrick, 1990)'
_diffrn_ambient_temperature 296(2)
_diffrn_measured_fraction_theta_full 0.998
_diffrn_measured_fraction_theta_max 0.998
_diffrn_measurement_device_type 'Bruker SMART CCD area-detector'
_diffrn_measurement_method '\f and \w'
_diffrn_radiation_monochromator graphite
_diffrn_radiation_source 'fine-focus sealed tube'
_diffrn_radiation_type MoK\a
_diffrn_radiation_wavelength 0.71073
_diffrn_reflns_av_R_equivalents 0.0190
_diffrn_reflns_av_sigmaI/netI 0.0434
_diffrn_reflns_limit_h_max 9
_diffrn_reflns_limit_h_min -9
_diffrn_reflns_limit_k_max 16
_diffrn_reflns_limit_k_min -16
_diffrn_reflns_limit_l_max 7
_diffrn_reflns_limit_l_min -10
_diffrn_reflns_number 4771
_diffrn_reflns_theta_full 25.10
_diffrn_reflns_theta_max 25.10
_diffrn_reflns_theta_min 2.52
_diffrn_standards_number 0
_exptl_absorpt_coefficient_mu 1.010
_exptl_absorpt_correction_T_max 0.8408
_exptl_absorpt_correction_T_min 0.7317
_exptl_absorpt_correction_type multi-scan
_exptl_absorpt_process_details '(SADABS; Sheldrick, 2002)'
_exptl_crystal_colour yellow
_exptl_crystal_density_diffrn 1.429
_exptl_crystal_density_method 'not measured'
_exptl_crystal_description block
_exptl_crystal_F_000 410
_exptl_crystal_size_max 0.33
_exptl_crystal_size_mid 0.21
_exptl_crystal_size_min 0.18
_refine_diff_density_max 0.318
_refine_diff_density_min -0.193
_refine_ls_abs_structure_details 'Flack (1983), with 1207 Freidel pairs'
_refine_ls_abs_structure_Flack 0.01(2)
_refine_ls_extinction_method none
_refine_ls_goodness_of_fit_ref 0.998
_refine_ls_hydrogen_treatment constr
_refine_ls_matrix_type full
_refine_ls_number_parameters 210
_refine_ls_number_reflns 2934
_refine_ls_number_restraints 1
_refine_ls_restrained_S_all 0.997
_refine_ls_R_factor_all 0.0390
_refine_ls_R_factor_gt 0.0324
_refine_ls_shift/su_max 0.000
_refine_ls_shift/su_mean 0.000
_refine_ls_structure_factor_coef Fsqd
_refine_ls_weighting_details 'calc w = 1/[\s^2^(Fo^2^)+(0.0493P)^2^] where P=(Fo^2^+2Fc^2^)/3'
_refine_ls_weighting_scheme calc
_refine_ls_wR_factor_gt 0.0827
_refine_ls_wR_factor_ref 0.0852
_reflns_number_gt 2478
_reflns_number_total 2934
_reflns_threshold_expression I>2\s(I)
_cod_data_source_file at2015.cif
_cod_data_source_block I
_cod_depositor_comments
;
The following automatic conversions were performed:
'_symmetry_cell_setting' value 'Monoclinic' changed to 'monoclinic'
according to '/home/saulius/struct/CIF-dictionaries/cif_core.dic'
dictionary named 'cif_core.dic' version 2.4.1 from 2010-06-29.

Automatic conversion script
Id: cif_fix_enum 1527 2010-12-29 10:47:43Z saulius 

The following automatic conversions were performed:

'_symmetry_cell_setting' value 'Monoclinic' changed to 'monoclinic'
according to /home/saulius/struct/CIF-dictionaries/cif_core.dic
dictionary named 'cif_core.dic' version 2.4.1 from 2010-06-29.

Automatic conversion script
Id: cif_fix_values 1715 2011-07-08 13:25:40Z adriana 
;
_cod_original_cell_volume 928.0(5)
_cod_original_sg_symbol_H-M 'P 21'
_cod_database_code 2208484
_cod_database_fobs_code 2208484

loop_
_symmetry_equiv_pos_as_xyz
'x, y, z'
'-x, y+1/2, -z'

loop_
_atom_site_type_symbol
_atom_site_label
_atom_site_fract_x
_atom_site_fract_y
_atom_site_fract_z
_atom_site_U_iso_or_equiv
_atom_site_adp_type
_atom_site_calc_flag
_atom_site_refinement_flags
_atom_site_occupancy
Mn Mn1 0.39092(6) 0.52365(3) 0.18422(5) 0.04943(15) Uani d . 1
Cl Cl1 0.4059(2) 0.39950(7) 0.35892(15) 0.0931(4) Uani d . 1
Cl Cl2 0.66697(14) 0.60363(8) 0.23827(14) 0.0796(3) Uani d . 1
N N1 0.2600(4) 0.6414(2) 0.2736(3) 0.0533(7) Uani d . 1
N N2 0.1322(4) 0.5778(2) -0.0313(3) 0.0520(7) Uani d . 1
N N3 0.3405(4) 0.4385(2) -0.0505(4) 0.0577(7) Uani d . 1
O O1 0.0440(4) 0.75474(19) 0.2025(4) 0.0694(7) Uani d . 1
O O2 0.1606(4) 0.4192(2) -0.3212(3) 0.0724(8) Uani d . 1
C C1 0.3774(7) 0.6807(3) 0.7294(6) 0.0754(13) Uani d . 1
H H1A 0.2721 0.7169 0.7185 0.113 Uiso calc R 1
H H1B 0.4799 0.7219 0.7515 0.113 Uiso calc R 1
H H1C 0.4100 0.6370 0.8191 0.113 Uiso calc R 1
C C2 0.3300(6) 0.6270(3) 0.5698(5) 0.0668(10) Uani d . 1
H H2A 0.4277 0.5823 0.5873 0.080 Uiso calc R 1
H H2B 0.2161 0.5922 0.5395 0.080 Uiso calc R 1
C C3 0.3069(5) 0.6928(2) 0.4296(4) 0.0545(9) Uani d . 1
H H3 0.4213 0.7286 0.4600 0.065 Uiso calc R 1
C C4 0.1427(7) 0.7609(4) 0.3793(6) 0.0908(15) Uani d . 1
H H4A 0.0636 0.7427 0.4299 0.109 Uiso calc R 1
H H4B 0.1861 0.8245 0.4132 0.109 Uiso calc R 1
C C5 0.1178(5) 0.6819(3) 0.1609(5) 0.0552(9) Uani d . 1
C C6 0.0414(5) 0.6516(3) -0.0120(5) 0.0558(9) Uani d . 1
C C7 -0.1038(6) 0.6939(4) -0.1442(6) 0.0755(12) Uani d . 1
H H7 -0.1639 0.7461 -0.1290 0.091 Uiso calc R 1
C C8 -0.1564(6) 0.6560(4) -0.2988(6) 0.0802(13) Uani d . 1
H H8 -0.2531 0.6831 -0.3900 0.096 Uiso calc R 1
C C9 -0.0668(5) 0.5779(4) -0.3199(5) 0.0729(12) Uani d . 1
H H9 -0.1041 0.5508 -0.4235 0.088 Uiso calc R 1
C C10 0.0802(5) 0.5415(3) -0.1816(4) 0.0555(10) Uani d . 1
C C11 0.2009(5) 0.4638(3) -0.1787(4) 0.0574(9) Uani d . 1
C C12 0.3100(7) 0.3534(4) -0.2811(5) 0.0796(14) Uani d . 1
H H12A 0.3856 0.3705 -0.3358 0.096 Uiso calc R 1
H H12B 0.2625 0.2903 -0.3149 0.096 Uiso calc R 1
C C13 0.4213(6) 0.3588(3) -0.0957(5) 0.0706(11) Uani d . 1
H H13 0.3919 0.3026 -0.0493 0.085 Uiso calc R 1
C C14 0.6238(7) 0.3624(4) -0.0308(7) 0.0961(15) Uani d . 1
H H14A 0.6782 0.3650 0.0890 0.115 Uiso calc R 1
H H14B 0.6651 0.3046 -0.0607 0.115 Uiso calc R 1
C C15 0.6945(9) 0.4421(5) -0.0896(9) 0.123(2) Uani d . 1
H H15A 0.6398 0.4993 -0.0758 0.185 Uiso calc R 1
H H15B 0.6631 0.4335 -0.2045 0.185 Uiso calc R 1
H H15C 0.8266 0.4456 -0.0270 0.185 Uiso calc R 1

loop_
_atom_site_aniso_label
_atom_site_aniso_U_11
_atom_site_aniso_U_22
_atom_site_aniso_U_33
_atom_site_aniso_U_12
_atom_site_aniso_U_13
_atom_site_aniso_U_23
Mn1 0.0574(3) 0.0463(2) 0.0419(3) 0.0059(3) 0.0196(2) 0.0046(2)
Cl1 0.1662(13) 0.0561(6) 0.0829(8) 0.0247(7) 0.0787(8) 0.0208(5)
Cl2 0.0646(6) 0.0915(7) 0.0729(7) -0.0153(5) 0.0218(5) -0.0080(6)
N1 0.0603(18) 0.0491(15) 0.0540(17) 0.0047(13) 0.0286(15) 0.0013(13)
N2 0.0464(15) 0.0587(17) 0.0456(17) -0.0067(13) 0.0157(13) 0.0045(13)
N3 0.0707(19) 0.0592(17) 0.0477(17) 0.0010(15) 0.0303(16) -0.0016(14)
O1 0.0649(16) 0.0682(16) 0.0742(19) 0.0233(13) 0.0300(14) 0.0030(14)
O2 0.099(2) 0.0702(19) 0.0519(16) -0.0189(17) 0.0368(14) -0.0109(14)
C1 0.101(3) 0.071(3) 0.066(3) -0.018(2) 0.048(2) -0.003(2)
C2 0.087(3) 0.059(2) 0.060(2) -0.0084(19) 0.038(2) -0.0014(18)
C3 0.065(2) 0.0475(18) 0.060(2) 0.0044(16) 0.0364(19) -0.0019(16)
C4 0.096(3) 0.095(3) 0.079(3) 0.038(3) 0.037(3) -0.005(3)
C5 0.0510(19) 0.055(2) 0.062(2) 0.0030(16) 0.0276(18) 0.0049(17)
C6 0.0476(19) 0.059(2) 0.060(2) 0.0051(17) 0.0228(17) 0.0103(17)
C7 0.054(2) 0.092(3) 0.078(3) 0.015(2) 0.027(2) 0.018(2)
C8 0.060(2) 0.106(4) 0.066(3) 0.011(2) 0.019(2) 0.017(3)
C9 0.060(2) 0.105(3) 0.046(2) -0.014(2) 0.0168(19) 0.008(2)
C10 0.0527(19) 0.062(3) 0.0490(19) -0.0117(16) 0.0197(16) 0.0046(17)
C11 0.070(2) 0.059(2) 0.044(2) -0.0186(19) 0.0264(19) -0.0008(17)
C12 0.107(4) 0.080(3) 0.062(3) -0.001(3) 0.048(3) -0.007(2)
C13 0.100(3) 0.059(2) 0.067(3) 0.003(2) 0.050(2) -0.0013(19)
C14 0.114(4) 0.088(3) 0.107(4) 0.014(3) 0.067(3) -0.001(3)
C15 0.123(4) 0.119(4) 0.159(6) -0.006(4) 0.091(5) -0.002(4)

loop_
_atom_type_symbol
_atom_type_description
_atom_type_scat_dispersion_real
_atom_type_scat_dispersion_imag
_atom_type_scat_source
C C 0.0033 0.0016 'International Tables Vol C Tables 4.2.6.8 and 6.1.1.4'
H H 0.0000 0.0000 'International Tables Vol C Tables 4.2.6.8 and 6.1.1.4'
N N 0.0061 0.0033 'International Tables Vol C Tables 4.2.6.8 and 6.1.1.4'
O O 0.0106 0.0060 'International Tables Vol C Tables 4.2.6.8 and 6.1.1.4'
Mn Mn 0.3368 0.7283 'International Tables Vol C Tables 4.2.6.8 and 6.1.1.4'
Cl Cl 0.1484 0.1585 'International Tables Vol C Tables 4.2.6.8 and 6.1.1.4'

loop_
_geom_angle_atom_site_label_1
_geom_angle_atom_site_label_2
_geom_angle_atom_site_label_3
_geom_angle
_geom_angle_publ_flag
N2 Mn1 N1 70.34(11) y
N2 Mn1 N3 70.82(11) y
N1 Mn1 N3 141.11(11) y
N2 Mn1 Cl1 126.11(8) y
N1 Mn1 Cl1 101.98(8) y
N3 Mn1 Cl1 99.05(9) y
N2 Mn1 Cl2 116.09(8) y
N1 Mn1 Cl2 96.55(9) y
N3 Mn1 Cl2 102.04(8) y
Cl1 Mn1 Cl2 117.78(5) y
C5 N1 C3 107.0(3) ?
C5 N1 Mn1 115.8(2) ?
C3 N1 Mn1 136.7(2) ?
C10 N2 C6 119.6(3) ?
C10 N2 Mn1 119.7(2) ?
C6 N2 Mn1 120.3(2) ?
C11 N3 C13 107.2(3) ?
C11 N3 Mn1 114.4(3) ?
C13 N3 Mn1 138.3(3) ?
C5 O1 C4 105.4(3) ?
C11 O2 C12 104.4(3) ?
C2 C1 H1A 109.5 ?
C2 C1 H1B 109.5 ?
H1A C1 H1B 109.5 ?
C2 C1 H1C 109.5 ?
H1A C1 H1C 109.5 ?
H1B C1 H1C 109.5 ?
C3 C2 C1 111.5(3) ?
C3 C2 H2A 109.3 ?
C1 C2 H2A 109.3 ?
C3 C2 H2B 109.3 ?
C1 C2 H2B 109.3 ?
H2A C2 H2B 108.0 ?
N1 C3 C2 111.9(3) ?
N1 C3 C4 102.0(3) ?
C2 C3 C4 113.9(4) ?
N1 C3 H3 109.6 ?
C2 C3 H3 109.6 ?
C4 C3 H3 109.6 ?
O1 C4 C3 105.6(3) ?
O1 C4 H4A 110.6 ?
C3 C4 H4A 110.6 ?
O1 C4 H4B 110.6 ?
C3 C4 H4B 110.6 ?
H4A C4 H4B 108.8 ?
N1 C5 O1 118.8(3) ?
N1 C5 C6 121.1(3) ?
O1 C5 C6 120.1(3) ?
N2 C6 C7 122.2(4) ?
N2 C6 C5 112.1(3) ?
C7 C6 C5 125.8(4) ?
C8 C7 C6 117.8(5) ?
C8 C7 H7 121.1 ?
C6 C7 H7 121.1 ?
C7 C8 C9 120.7(4) ?
C7 C8 H8 119.7 ?
C9 C8 H8 119.7 ?
C8 C9 C10 117.8(4) ?
C8 C9 H9 121.1 ?
C10 C9 H9 121.1 ?
N2 C10 C9 121.9(4) ?
N2 C10 C11 111.6(3) ?
C9 C10 C11 126.5(4) ?
N3 C11 O2 119.0(4) ?
N3 C11 C10 123.3(3) ?
O2 C11 C10 117.7(3) ?
O2 C12 C13 105.3(3) ?
O2 C12 H12A 110.7 ?
C13 C12 H12A 110.7 ?
O2 C12 H12B 110.7 ?
C13 C12 H12B 110.7 ?
H12A C12 H12B 108.8 ?
N3 C13 C14 114.7(4) ?
N3 C13 C12 103.4(3) ?
C14 C13 C12 116.8(4) ?
N3 C13 H13 107.1 ?
C14 C13 H13 107.1 ?
C12 C13 H13 107.1 ?
C15 C14 C13 115.0(5) ?
C15 C14 H14A 108.5 ?
C13 C14 H14A 108.5 ?
C15 C14 H14B 108.5 ?
C13 C14 H14B 108.5 ?
H14A C14 H14B 107.5 ?
C14 C15 H15A 109.5 ?
C14 C15 H15B 109.5 ?
H15A C15 H15B 109.5 ?
C14 C15 H15C 109.5 ?
H15A C15 H15C 109.5 ?
H15B C15 H15C 109.5 ?

loop_
_geom_bond_atom_site_label_1
_geom_bond_atom_site_label_2
_geom_bond_distance
_geom_bond_publ_flag
Mn1 N2 2.263(3) y
Mn1 N1 2.309(3) y
Mn1 N3 2.315(3) y
Mn1 Cl1 2.3353(12) y
Mn1 Cl2 2.3502(13) y
N1 C5 1.283(4) ?
N1 C3 1.479(4) ?
N2 C10 1.334(5) ?
N2 C6 1.336(5) ?
N3 C11 1.257(5) ?
N3 C13 1.453(5) ?
O1 C5 1.329(4) ?
O1 C4 1.435(6) ?
O2 C11 1.339(4) ?
O2 C12 1.440(5) ?
C1 C2 1.522(6) ?
C1 H1A 0.9600 ?
C1 H1B 0.9600 ?
C1 H1C 0.9600 ?
C2 C3 1.517(5) ?
C2 H2A 0.9700 ?
C2 H2B 0.9700 ?
C3 C4 1.538(6) ?
C3 H3 0.9800 ?
C4 H4A 0.9700 ?
C4 H4B 0.9700 ?
C5 C6 1.465(5) ?
C6 C7 1.384(6) ?
C7 C8 1.376(7) ?
C7 H7 0.9300 ?
C8 C9 1.384(7) ?
C8 H8 0.9300 ?
C9 C10 1.384(5) ?
C9 H9 0.9300 ?
C10 C11 1.465(6) ?
C12 C13 1.510(6) ?
C12 H12A 0.9700 ?
C12 H12B 0.9700 ?
C13 C14 1.471(6) ?
C13 H13 0.9800 ?
C14 C15 1.471(8) ?
C14 H14A 0.9700 ?
C14 H14B 0.9700 ?
C15 H15A 0.9600 ?
C15 H15B 0.9600 ?
C15 H15C 0.9600 ?

loop_
_geom_torsion_atom_site_label_1
_geom_torsion_atom_site_label_2
_geom_torsion_atom_site_label_3
_geom_torsion_atom_site_label_4
_geom_torsion
N2 Mn1 N1 C5 -3.9(2)
N3 Mn1 N1 C5 -7.0(3)
Cl1 Mn1 N1 C5 -128.3(2)
Cl2 Mn1 N1 C5 111.5(2)
N2 Mn1 N1 C3 -175.6(4)
N3 Mn1 N1 C3 -178.7(3)
Cl1 Mn1 N1 C3 60.1(3)
Cl2 Mn1 N1 C3 -60.2(3)
N1 Mn1 N2 C10 179.3(3)
N3 Mn1 N2 C10 -2.8(3)
Cl1 Mn1 N2 C10 -90.0(3)
Cl2 Mn1 N2 C10 91.6(3)
N1 Mn1 N2 C6 5.6(2)
N3 Mn1 N2 C6 -176.4(3)
Cl1 Mn1 N2 C6 96.3(3)
Cl2 Mn1 N2 C6 -82.1(3)
N2 Mn1 N3 C11 1.0(2)
N1 Mn1 N3 C11 4.0(3)
Cl1 Mn1 N3 C11 126.2(2)
Cl2 Mn1 N3 C11 -112.7(2)
N2 Mn1 N3 C13 -176.2(4)
N1 Mn1 N3 C13 -173.1(3)
Cl1 Mn1 N3 C13 -51.0(4)
Cl2 Mn1 N3 C13 70.1(4)
C5 N1 C3 C2 129.5(3)
Mn1 N1 C3 C2 -58.3(5)
C5 N1 C3 C4 7.4(4)
Mn1 N1 C3 C4 179.5(3)
C1 C2 C3 N1 -179.7(3)
C1 C2 C3 C4 -64.6(5)
C5 O1 C4 C3 10.2(5)
N1 C3 C4 O1 -10.6(5)
C2 C3 C4 O1 -131.4(4)
C3 N1 C5 O1 -1.2(4)
Mn1 N1 C5 O1 -175.2(2)
C3 N1 C5 C6 176.4(3)
Mn1 N1 C5 C6 2.4(4)
C4 O1 C5 N1 -6.1(5)
C4 O1 C5 C6 176.3(4)
C10 N2 C6 C7 -1.5(5)
Mn1 N2 C6 C7 172.1(3)
C10 N2 C6 C5 -179.9(3)
Mn1 N2 C6 C5 -6.2(4)
N1 C5 C6 N2 2.4(5)
O1 C5 C6 N2 179.9(3)
N1 C5 C6 C7 -175.9(4)
O1 C5 C6 C7 1.7(6)
N2 C6 C7 C8 1.5(6)
C5 C6 C7 C8 179.6(4)
C6 C7 C8 C9 0.4(7)
C7 C8 C9 C10 -2.0(7)
C6 N2 C10 C9 -0.2(5)
Mn1 N2 C10 C9 -173.9(3)
C6 N2 C10 C11 177.6(3)
Mn1 N2 C10 C11 3.9(4)
C8 C9 C10 N2 1.9(6)
C8 C9 C10 C11 -175.5(4)
C13 N3 C11 O2 -2.4(4)
Mn1 N3 C11 O2 179.6(2)
C13 N3 C11 C10 178.8(3)
Mn1 N3 C11 C10 0.7(4)
C12 O2 C11 N3 -3.5(4)
C12 O2 C11 C10 175.4(3)
N2 C10 C11 N3 -3.0(5)
C9 C10 C11 N3 174.6(4)
N2 C10 C11 O2 178.1(3)
C9 C10 C11 O2 -4.3(6)
C11 O2 C12 C13 7.4(4)
C11 N3 C13 C14 135.2(4)
Mn1 N3 C13 C14 -47.6(5)
C11 N3 C13 C12 6.8(4)
Mn1 N3 C13 C12 -175.9(3)
O2 C12 C13 N3 -8.7(4)
O2 C12 C13 C14 -135.7(4)
N3 C13 C14 C15 -62.3(6)
C12 C13 C14 C15 59.0(6)
